data_4317556
loop_
_publ_author_name
'Donald J. Darensbourg'
'Jacob R. Wildeson'
'Jason C. Yarbrough'

_publ_section_title
;
 Solid-State Structures of Zinc(II) Benzoate Complexes. Catalyst
 Precursors for the Coupling of Carbon Dioxide and Epoxides
;
_journal_name_full 'Inorganic Chemistry'
_journal_page_first 973
_journal_page_last 980
_journal_paper_doi 10.1021/ic0107983
_journal_volume 41
_journal_year 2002
_chemical_formula_sum 'C29 H21 Cl4 N3 O4 Zn'
_chemical_formula_weight 682.66
_chemical_name_systematic
;
  ?
;
_space_group_IT_number 14
_symmetry_cell_setting monoclinic
_symmetry_space_group_name_Hall '-P 2ybc'
_symmetry_space_group_name_H-M 'P 1 21/c 1'
_atom_sites_solution_hydrogens geom
_atom_sites_solution_primary direct
_atom_sites_solution_secondary difmap
_audit_creation_method SHELXL-97
_cell_angle_alpha 90.00
_cell_angle_beta 106.76(2)
_cell_angle_gamma 90.00
_cell_formula_units_Z 4
_cell_length_a 14.688(17)
_cell_length_b 9.213(10)
_cell_length_c 22.59(3)
_cell_measurement_temperature 110(2)
_cell_volume 2927(6)
_computing_cell_refinement 'Bruker SMART'
_computing_data_collection 'Bruker SMART'
_computing_data_reduction 'Bruker SHELXTL'
_computing_molecular_graphics 'Bruker SHELXTL'
_computing_publication_material 'Bruker SHELXTL'
_computing_structure_refinement 'SHELXL-97 (Sheldrick, 1997)'
_computing_structure_solution 'SHELXS-97 (Sheldrick, 1990)'
_diffrn_ambient_temperature 110(2)
_diffrn_measured_fraction_theta_full 0.638
_diffrn_measured_fraction_theta_max 0.638
_diffrn_measurement_device_type 'CCD area detector'
_diffrn_measurement_method 'phi and omega scans'
_diffrn_radiation_monochromator graphite
_diffrn_radiation_source 'fine-focus sealed tube'
_diffrn_radiation_type MoK\a
_diffrn_radiation_wavelength 0.71073
_diffrn_reflns_av_R_equivalents 0.1304
_diffrn_reflns_av_sigmaI/netI 0.3506
_diffrn_reflns_limit_h_max 16
_diffrn_reflns_limit_h_min -17
_diffrn_reflns_limit_k_max 10
_diffrn_reflns_limit_k_min -4
_diffrn_reflns_limit_l_max 26
_diffrn_reflns_limit_l_min -24
_diffrn_reflns_number 4058
_diffrn_reflns_theta_full 25.00
_diffrn_reflns_theta_max 25.00
_diffrn_reflns_theta_min 1.45
_exptl_absorpt_coefficient_mu 1.244
_exptl_absorpt_correction_type none
_exptl_crystal_colour colouless
_exptl_crystal_density_diffrn 1.549
_exptl_crystal_density_method 'not measured'
_exptl_crystal_F_000 1384
_refine_diff_density_max 0.581
_refine_diff_density_min -0.658
_refine_diff_density_rms 0.116
_refine_ls_extinction_coef 0.0133(10)
_refine_ls_extinction_expression Fc^*^=kFc[1+0.001xFc^2^\l^3^/sin(2\q)]^-1/4^
_refine_ls_extinction_method SHELXL
_refine_ls_goodness_of_fit_ref 0.832
_refine_ls_hydrogen_treatment mixed
_refine_ls_matrix_type full
_refine_ls_number_parameters 371
_refine_ls_number_reflns 3282
_refine_ls_number_restraints 216
_refine_ls_restrained_S_all 0.809
_refine_ls_R_factor_all 0.2153
_refine_ls_R_factor_gt 0.0771
_refine_ls_shift/su_max 0.000
_refine_ls_shift/su_mean 0.000
_refine_ls_structure_factor_coef Fsqd
_refine_ls_weighting_details 'calc w=1/[\s^2^(Fo^2^)+(0.0604P)^2^+0.0000P] where P=(Fo^2^+2Fc^2^)/3'
_refine_ls_weighting_scheme calc
_refine_ls_wR_factor_gt 0.1428
_refine_ls_wR_factor_ref 0.1887
_reflns_number_gt 1134
_reflns_number_total 3282
_reflns_threshold_expression >2sigma(I)
_cod_data_source_file ic0107983_4.cif
_cod_data_source_block 2
_cod_depositor_comments
;
The following automatic conversions were performed:

'_symmetry_cell_setting' value 'Monoclinic' changed to 'monoclinic'
according to the built-in table from CIF Core dictionary named
'cif_core.dic' version 2.4.1 from 2010-06-29.

Automatic conversion script
Id: cif_fix_values 1646 2011-03-28 12:23:43Z adriana 
;
_cod_database_code 4317556

loop_
_symmetry_equiv_pos_as_xyz
'x, y, z'
'-x, y+1/2, -z+1/2'
'-x, -y, -z'
'x, -y-1/2, z-1/2'

loop_
_atom_site_label
_atom_site_type_symbol
_atom_site_fract_x
_atom_site_fract_y
_atom_site_fract_z
_atom_site_U_iso_or_equiv
_atom_site_adp_type
_atom_site_occupancy
_atom_site_symmetry_multiplicity
_atom_site_calc_flag
_atom_site_refinement_flags
_atom_site_disorder_assembly
_atom_site_disorder_group
Zn1 Zn 0.24119(13) 0.39317(18) 0.24738(10) 0.0264(6) Uani 1 1 d . . .
N1 N 0.3887(9) 0.4123(13) 0.2897(6) 0.034(2) Uani 1 1 d U . .
N2 N 0.2374(8) 0.1677(11) 0.2555(6) 0.024(2) Uani 1 1 d U . .
N3 N 0.1007(9) 0.4612(13) 0.2060(6) 0.036(3) Uani 1 1 d U . .
O1 O 0.2143(7) 0.4149(11) 0.3278(5) 0.039(3) Uani 1 1 d U . .
O2 O 0.2408(7) 0.6333(10) 0.3737(5) 0.037(3) Uani 1 1 d U . .
O3 O 0.2623(7) 0.3767(10) 0.1558(5) 0.036(2) Uani 1 1 d U . .
O4 O 0.2752(7) 0.5962(10) 0.1946(5) 0.030(2) Uani 1 1 d U . .
Cl1 Cl 0.3893(3) 0.3618(5) 0.4658(2) 0.0453(13) Uani 1 1 d . . .
Cl2 Cl 0.0214(3) 0.5226(5) 0.3849(2) 0.0436(13) Uani 1 1 d . . .
Cl3 Cl 0.4818(3) 0.4521(5) 0.1479(2) 0.0446(13) Uani 1 1 d . . .
Cl4 Cl 0.1265(3) 0.6718(5) 0.0580(2) 0.0417(13) Uani 1 1 d . . .
C1 C 0.4531(10) 0.3180(16) 0.2816(7) 0.033(3) Uani 1 1 d U . .
H1 H 0.4306 0.2372 0.2553 0.040 Uiso 1 1 calc R . .
C2 C 0.5500(11) 0.3290(16) 0.3086(8) 0.036(3) Uani 1 1 d U . .
H2 H 0.5928 0.2610 0.2996 0.043 Uiso 1 1 calc R . .
C3 C 0.5819(11) 0.4409(16) 0.3484(8) 0.036(3) Uani 1 1 d U . .
H3 H 0.6480 0.4509 0.3686 0.043 Uiso 1 1 calc R . .
C4 C 0.5213(11) 0.5355(17) 0.3590(8) 0.036(3) Uani 1 1 d U . .
H4 H 0.5442 0.6125 0.3874 0.044 Uiso 1 1 calc R . .
C5 C 0.4248(11) 0.5249(16) 0.3298(7) 0.031(3) Uani 1 1 d U . .
H5 H 0.3829 0.5962 0.3375 0.038 Uiso 1 1 calc R . .
C6 C 0.2123(10) 0.0767(15) 0.2043(8) 0.027(2) Uani 1 1 d U . .
H6 H 0.1970 0.1166 0.1639 0.032 Uiso 1 1 calc R . .
C7 C 0.2095(10) -0.0724(15) 0.2122(8) 0.028(2) Uani 1 1 d U . .
H7 H 0.1852 -0.1336 0.1773 0.034 Uiso 1 1 calc R . .
C8 C 0.2412(10) -0.1305(16) 0.2692(7) 0.030(3) Uani 1 1 d U . .
H8 H 0.2436 -0.2329 0.2743 0.036 Uiso 1 1 calc R . .
C9 C 0.2692(10) -0.0437(15) 0.3185(8) 0.030(3) Uani 1 1 d U . .
H9 H 0.2927 -0.0819 0.3591 0.036 Uiso 1 1 calc R . .
C10 C 0.2624(9) 0.1051(16) 0.3077(7) 0.026(2) Uani 1 1 d U . .
H10 H 0.2782 0.1661 0.3431 0.032 Uiso 1 1 calc R . .
C11 C 0.0665(11) 0.5793(16) 0.2251(8) 0.038(3) Uani 1 1 d U . .
H11 H 0.1013 0.6194 0.2638 0.045 Uiso 1 1 calc R . .
C12 C -0.0167(11) 0.6486(16) 0.1926(8) 0.040(3) Uani 1 1 d U . .
H12 H -0.0382 0.7343 0.2078 0.048 Uiso 1 1 calc R . .
C13 C -0.0666(11) 0.5873(17) 0.1373(8) 0.041(3) Uani 1 1 d U . .
H13 H -0.1234 0.6341 0.1142 0.049 Uiso 1 1 calc R . .
C14 C -0.0398(11) 0.4621(17) 0.1128(8) 0.039(3) Uani 1 1 d U . .
H14 H -0.0762 0.4199 0.0750 0.047 Uiso 1 1 calc R . .
C15 C 0.0451(11) 0.4046(17) 0.1488(8) 0.038(3) Uani 1 1 d U . .
H15 H 0.0681 0.3199 0.1338 0.045 Uiso 1 1 calc R . .
C16 C 0.2229(12) 0.5044(17) 0.3761(9) 0.037(2) Uani 1 1 d U . .
C17 C 0.2024(12) 0.4356(16) 0.4300(8) 0.035(2) Uani 1 1 d U . .
C18 C 0.2734(11) 0.3614(16) 0.4727(8) 0.035(3) Uani 1 1 d U . .
C19 C 0.2585(11) 0.2930(16) 0.5235(8) 0.036(3) Uani 1 1 d U . .
H19 H 0.3095 0.2473 0.5534 0.043 Uiso 1 1 calc R . .
C20 C 0.1645(11) 0.2924(16) 0.5301(7) 0.036(3) Uani 1 1 d U . .
H20 H 0.1514 0.2394 0.5628 0.043 Uiso 1 1 calc R . .
C21 C 0.0943(11) 0.3672(15) 0.4897(7) 0.034(3) Uani 1 1 d U . .
H21 H 0.0324 0.3718 0.4949 0.041 Uiso 1 1 calc R . .
C22 C 0.1151(11) 0.4384(16) 0.4398(7) 0.034(3) Uani 1 1 d U . .
C23 C 0.2791(12) 0.5082(16) 0.1545(8) 0.034(2) Uani 1 1 d U . .
C24 C 0.3047(11) 0.5687(16) 0.0975(7) 0.032(2) Uani 1 1 d U . .
C25 C 0.3955(11) 0.5474(16) 0.0905(8) 0.034(3) Uani 1 1 d U . .
C26 C 0.4267(11) 0.6113(17) 0.0456(7) 0.037(3) Uani 1 1 d U . .
H26 H 0.4912 0.6054 0.0453 0.045 Uiso 1 1 calc R . .
C27 C 0.3558(11) 0.6890(16) -0.0019(8) 0.036(3) Uani 1 1 d U . .
H27 H 0.3721 0.7266 -0.0367 0.043 Uiso 1 1 calc R . .
C28 C 0.2679(11) 0.7085(16) 0.0025(8) 0.036(3) Uani 1 1 d U . .
H28 H 0.2229 0.7615 -0.0286 0.044 Uiso 1 1 calc R . .
C29 C 0.2412(11) 0.6507(15) 0.0532(7) 0.031(2) Uani 1 1 d U . .

loop_
_atom_site_aniso_label
_atom_site_aniso_U_11
_atom_site_aniso_U_22
_atom_site_aniso_U_33
_atom_site_aniso_U_23
_atom_site_aniso_U_13
_atom_site_aniso_U_12
Zn1 0.0318(11) 0.0205(9) 0.0314(13) 0.0007(11) 0.0166(9) 0.0001(10)
N1 0.033(5) 0.026(5) 0.042(6) 0.005(4) 0.010(5) 0.000(4)
N2 0.027(4) 0.022(4) 0.028(5) 0.000(4) 0.016(4) 0.005(4)
N3 0.044(5) 0.023(5) 0.045(6) 0.000(5) 0.019(5) -0.003(4)
O1 0.049(5) 0.027(5) 0.038(6) 0.003(5) 0.010(5) -0.002(5)
O2 0.043(6) 0.020(5) 0.043(7) 0.001(5) 0.005(5) -0.009(5)
O3 0.052(5) 0.018(4) 0.041(6) -0.001(5) 0.017(4) -0.006(4)
O4 0.047(5) 0.021(4) 0.034(6) -0.004(4) 0.030(4) 0.001(4)
Cl1 0.039(3) 0.051(3) 0.051(3) 0.012(3) 0.019(2) 0.012(2)
Cl2 0.036(2) 0.055(3) 0.044(3) 0.008(3) 0.019(2) 0.018(2)
Cl3 0.041(3) 0.040(3) 0.060(4) 0.016(3) 0.025(2) 0.009(2)
Cl4 0.037(2) 0.049(3) 0.042(3) 0.014(2) 0.016(2) 0.005(2)
C1 0.030(5) 0.027(5) 0.043(6) 0.004(5) 0.013(5) 0.002(4)
C2 0.031(5) 0.029(5) 0.047(6) 0.006(5) 0.011(5) 0.004(5)
C3 0.032(5) 0.030(5) 0.045(7) 0.007(5) 0.010(5) 0.000(4)
C4 0.036(5) 0.027(5) 0.044(6) 0.005(5) 0.008(5) -0.002(5)
C5 0.032(5) 0.023(5) 0.041(6) 0.006(5) 0.014(5) -0.001(4)
C6 0.031(5) 0.025(5) 0.030(6) 0.001(4) 0.018(4) 0.005(4)
C7 0.036(5) 0.024(5) 0.029(6) 0.002(5) 0.017(5) 0.002(4)
C8 0.038(5) 0.024(5) 0.032(6) 0.005(4) 0.016(5) 0.000(5)
C9 0.034(5) 0.023(5) 0.034(6) 0.004(5) 0.011(5) 0.003(5)
C10 0.029(4) 0.020(5) 0.032(6) 0.000(5) 0.013(5) 0.001(4)
C11 0.047(6) 0.024(5) 0.046(7) 0.003(5) 0.018(5) -0.002(5)
C12 0.047(6) 0.028(5) 0.046(7) 0.002(5) 0.016(5) 0.001(5)
C13 0.046(6) 0.031(5) 0.046(7) 0.002(5) 0.014(5) 0.002(5)
C14 0.042(6) 0.029(5) 0.046(7) 0.003(5) 0.013(5) 0.000(5)
C15 0.043(6) 0.026(5) 0.045(7) 0.003(5) 0.015(5) -0.003(5)
C16 0.045(4) 0.026(5) 0.039(5) 0.000(4) 0.009(4) -0.001(4)
C17 0.042(4) 0.027(4) 0.038(5) -0.004(4) 0.016(4) -0.002(4)
C18 0.045(5) 0.027(5) 0.037(6) -0.001(5) 0.018(4) -0.003(5)
C19 0.044(5) 0.030(5) 0.038(6) 0.001(5) 0.017(5) -0.004(5)
C20 0.042(5) 0.033(5) 0.038(6) 0.000(5) 0.020(5) -0.003(5)
C21 0.040(5) 0.031(5) 0.036(6) -0.003(5) 0.019(4) -0.004(5)
C22 0.040(5) 0.030(5) 0.035(6) -0.006(4) 0.017(4) -0.003(5)
C23 0.048(4) 0.021(4) 0.039(5) -0.003(4) 0.023(4) -0.002(4)
C24 0.043(4) 0.024(4) 0.039(5) -0.006(4) 0.028(4) -0.001(4)
C25 0.042(5) 0.026(5) 0.042(6) -0.011(5) 0.025(4) 0.003(5)
C26 0.045(5) 0.031(5) 0.042(6) -0.012(5) 0.022(4) 0.001(5)
C27 0.045(5) 0.033(5) 0.039(6) -0.010(5) 0.025(5) 0.000(5)
C28 0.046(5) 0.032(5) 0.039(6) -0.006(5) 0.026(5) 0.000(5)
C29 0.039(5) 0.028(5) 0.038(6) -0.003(4) 0.031(4) 0.000(4)

loop_
_atom_type_symbol
_atom_type_description
_atom_type_scat_dispersion_real
_atom_type_scat_dispersion_imag
_atom_type_scat_source
C C 0.0033 0.0016 'International Tables Vol C Tables 4.2.6.8 and 6.1.1.4'
H H 0.0000 0.0000 'International Tables Vol C Tables 4.2.6.8 and 6.1.1.4'
N N 0.0061 0.0033 'International Tables Vol C Tables 4.2.6.8 and 6.1.1.4'
O O 0.0106 0.0060 'International Tables Vol C Tables 4.2.6.8 and 6.1.1.4'
Cl Cl 0.1484 0.1585 'International Tables Vol C Tables 4.2.6.8 and 6.1.1.4'
Zn Zn 0.2839 1.4301 'International Tables Vol C Tables 4.2.6.8 and 6.1.1.4'

loop_
_geom_angle_atom_site_label_1
_geom_angle_atom_site_label_2
_geom_angle_atom_site_label_3
_geom_angle
_geom_angle_site_symmetry_1
_geom_angle_site_symmetry_3
_geom_angle_publ_flag
O1 Zn1 N2 90.1(5) . . ?
O1 Zn1 N3 87.0(5) . . ?
N2 Zn1 N3 106.8(5) . . ?
O1 Zn1 N1 91.5(5) . . ?
N2 Zn1 N1 95.3(5) . . ?
N3 Zn1 N1 157.8(5) . . ?
O1 Zn1 O3 176.3(4) . . ?
N2 Zn1 O3 91.7(4) . . ?
N3 Zn1 O3 89.4(5) . . ?
N1 Zn1 O3 91.6(5) . . ?
O1 Zn1 O4 121.0(4) . . ?
N2 Zn1 O4 148.5(4) . . ?
N3 Zn1 O4 82.0(4) . . ?
N1 Zn1 O4 79.8(4) . . ?
O3 Zn1 O4 57.7(4) . . ?
O1 Zn1 C23 149.6(5) . . ?
N2 Zn1 C23 120.2(5) . . ?
N3 Zn1 C23 85.9(5) . . ?
N1 Zn1 C23 84.2(5) . . ?
O3 Zn1 C23 29.0(4) . . ?
O4 Zn1 C23 28.7(4) . . ?
>C1 N1 C5 115.2(13) . . ?
C1 N1 Zn1 124.0(11) . . ?
C5 N1 Zn1 120.7(10) . . ?
C10 N2 C6 115.8(13) . . ?
C10 N2 Zn1 121.8(11) . . ?
C6 N2 Zn1 122.3(10) . . ?
C11 N3 C15 115.4(14) . . ?
C11 N3 Zn1 121.2(11) . . ?
C15 N3 Zn1 122.0(10) . . ?
C16 O1 Zn1 144.2(10) . . ?
C23 O3 Zn1 92.2(11) . . ?
C23 O4 Zn1 84.9(9) . . ?
N1 C1 C2 124.9(15) . . ?
C3 C2 C1 117.5(16) . . ?
C4 C3 C2 120.0(16) . . ?
C3 C4 C5 121.4(17) . . ?
N1 C5 C4 120.9(15) . . ?
C7 C6 N2 120.1(15) . . ?
C8 C7 C6 120.0(16) . . ?
C9 C8 C7 119.8(15) . . ?
C8 C9 C10 117.0(16) . . ?
N2 C10 C9 126.8(16) . . ?
N3 C11 C12 124.4(17) . . ?
C13 C12 C11 116.7(16) . . ?
C12 C13 C14 124.6(16) . . ?
C15 C14 C13 113.4(17) . . ?
C14 C15 N3 125.5(16) . . ?
O2 C16 O1 122.2(17) . . ?
O2 C16 C17 123.4(17) . . ?
O1 C16 C17 114.3(13) . . ?
C22 C17 C18 116.9(15) . . ?
C22 C17 C16 123.4(15) . . ?
C18 C17 C16 119.7(15) . . ?
C19 C18 C17 122.6(15) . . ?
C19 C18 Cl1 117.7(12) . . ?
C17 C18 Cl1 119.6(13) . . ?
C18 C19 C20 118.5(15) . . ?
C21 C20 C19 119.9(15) . . ?
C20 C21 C22 118.5(15) . . ?
C17 C22 C21 123.4(15) . . ?
C17 C22 Cl2 118.6(13) . . ?
C21 C22 Cl2 117.8(12) . . ?
O4 C23 O3 125.2(16) . . ?
O4 C23 C24 116.8(13) . . ?
O3 C23 C24 118.0(15) . . ?
O4 C23 Zn1 66.5(9) . . ?
O3 C23 Zn1 58.8(9) . . ?
C24 C23 Zn1 176.4(11) . . ?
C29 C24 C25 117.4(14) . . ?
C29 C24 C23 121.7(14) . . ?
C25 C24 C23 120.8(15) . . ?
C26 C25 C24 124.0(16) . . ?
C26 C25 Cl3 116.0(13) . . ?
C24 C25 Cl3 119.5(13) . . ?
C25 C26 C27 116.2(15) . . ?
C28 C27 C26 120.9(15) . . ?
C27 C28 C29 120.6(16) . . ?
C24 C29 C28 120.4(14) . . ?
C24 C29 Cl4 118.8(12) . . ?
C28 C29 Cl4 120.7(13) . . ?

loop_
_geom_bond_atom_site_label_1
_geom_bond_atom_site_label_2
_geom_bond_distance
_geom_bond_site_symmetry_2
_geom_bond_publ_flag
Zn1 O1 1.977(11) . ?
Zn1 N2 2.087(11) . ?
Zn1 N3 2.100(13) . ?
Zn1 N1 2.108(12) . ?
Zn1 O3 2.183(11) . ?
Zn1 O4 2.348(10) . ?
Zn1 C23 2.551(17) . ?
N1 C1 1.336(17) . ?
N1 C5 1.379(18) . ?
N2 C10 1.268(16) . ?
N2 C6 1.389(17) . ?
N3 C11 1.322(18) . ?
N3 C15 1.415(19) . ?
O1 C16 1.345(18) . ?
O2 C16 1.220(17) . ?
O3 C23 1.239(16) . ?
O4 C23 1.228(16) . ?
Cl1 C18 1.755(16) . ?
Cl2 C22 1.746(16) . ?
Cl3 C25 1.763(17) . ?
Cl4 C29 1.731(15) . ?
C1 C2 1.381(19) . ?
C2 C3 1.360(19) . ?
C3 C4 1.32(2) . ?
C4 C5 1.38(2) . ?
C6 C7 1.39(2) . ?
C7 C8 1.348(19) . ?
C8 C9 1.336(19) . ?
C9 C10 1.391(19) . ?
C11 C12 1.39(2) . ?
C12 C13 1.37(2) . ?
C13 C14 1.38(2) . ?
C14 C15 1.38(2) . ?
C16 C17 1.48(2) . ?
C17 C22 1.36(2) . ?
C17 C18 1.38(2) . ?
C18 C19 1.38(2) . ?
C19 C20 1.430(19) . ?
C20 C21 1.35(2) . ?
C21 C22 1.41(2) . ?
C23 C24 1.55(2) . ?
C24 C29 1.38(2) . ?
C24 C25 1.40(2) . ?
C25 C26 1.36(2) . ?
C26 C27 1.45(2) . ?
C27 C28 1.336(19) . ?
C28 C29 1.42(2) . ?
